data_7001987
loop_
_publ_author_name
'Binobaid, Abeer'
'Iglesias, Manuel'
'Beetstra, Dirk J.'
'Kariuki, Benson'
'Dervisi, Athanasia'
'Fallis, Ian A.'
'Cavell, Kingsley J.'

_publ_section_title
;
 Expanded ring and functionalised expanded ring N-heterocyclic carbenes
 as ligands in catalysis
;
_journal_issue 35
_journal_name_full 'Dalton Transactions'
_journal_page_first 7099
_journal_paper_doi 10.1039/b909834h
_journal_year 2009
_chemical_formula_moiety 'C29 H38 Cl N2 O Rh'
_chemical_formula_sum 'C29 H38 Cl N2 O Rh'
_chemical_formula_weight 568.97
_chemical_name_systematic
;
?
;
_space_group_IT_number 14
_symmetry_cell_setting monoclinic
_symmetry_space_group_name_Hall '-P 2yn'
_symmetry_space_group_name_H-M 'P 1 21/n 1'
_atom_sites_solution_hydrogens geom
_atom_sites_solution_primary direct
_atom_sites_solution_secondary difmap
_audit_creation_method SHELXL-97
_cell_angle_alpha 90.00
_cell_angle_beta 104.9340(10)
_cell_angle_gamma 90.00
_cell_formula_units_Z 4
_cell_length_a 9.34140(10)
_cell_length_b 18.7565(2)
_cell_length_c 15.3054(2)
_cell_measurement_reflns_used 4998
_cell_measurement_temperature 274(2)
_cell_measurement_theta_max 27.48
_cell_measurement_theta_min 1.75
_cell_volume 2591.11(5)
_computing_cell_refinement DENZO/SCALEPACK
_computing_data_collection 'cOLLECT,Nonius BV, 1997-2001'
_computing_data_reduction DENZO/SCALEPACK
_computing_structure_refinement SHELXL-97
_computing_structure_solution SHELXs-97
_diffrn_ambient_temperature 274(2)
_diffrn_measured_fraction_theta_full 0.999
_diffrn_measured_fraction_theta_max 0.999
_diffrn_measurement_device_type 'Nonius KappaCCD'
_diffrn_measurement_method 'CCD scans'
_diffrn_radiation_monochromator graphite
_diffrn_radiation_source 'fine-focus sealed tube'
_diffrn_radiation_type MoK\a
_diffrn_radiation_wavelength 0.71073
_diffrn_reflns_av_R_equivalents 0.1206
_diffrn_reflns_av_sigmaI/netI 0.0553
_diffrn_reflns_limit_h_max 12
_diffrn_reflns_limit_h_min -12
_diffrn_reflns_limit_k_max 24
_diffrn_reflns_limit_k_min -24
_diffrn_reflns_limit_l_max 19
_diffrn_reflns_limit_l_min -19
_diffrn_reflns_number 42261
_diffrn_reflns_theta_full 27.48
_diffrn_reflns_theta_max 27.48
_diffrn_reflns_theta_min 1.75
_exptl_absorpt_coefficient_mu 0.787
_exptl_absorpt_correction_T_max 0.6944
_exptl_absorpt_correction_T_min 0.6944
_exptl_absorpt_correction_type empirical
_exptl_absorpt_process_details DENZO
_exptl_crystal_colour orange
_exptl_crystal_density_diffrn 1.459
_exptl_crystal_density_method 'not measured'
_exptl_crystal_description block
_exptl_crystal_F_000 1184
_exptl_crystal_size_max 0.50
_exptl_crystal_size_mid 0.50
_exptl_crystal_size_min 0.50
_refine_diff_density_max 0.516
_refine_diff_density_min -1.248
_refine_diff_density_rms 0.248
_refine_ls_extinction_method none
_refine_ls_goodness_of_fit_ref 1.122
_refine_ls_hydrogen_treatment constr
_refine_ls_matrix_type full
_refine_ls_number_parameters 311
_refine_ls_number_reflns 5934
_refine_ls_number_restraints 0
_refine_ls_restrained_S_all 1.122
_refine_ls_R_factor_all 0.0482
_refine_ls_R_factor_gt 0.0353
_refine_ls_shift/su_max 0.001
_refine_ls_shift/su_mean 0.000
_refine_ls_structure_factor_coef Fsqd
_refine_ls_weighting_details 'calc w=1/[\s^2^(Fo^2^)+(0.0367P)^2^+1.5030P] where P=(Fo^2^+2Fc^2^)/3'
_refine_ls_weighting_scheme calc
_refine_ls_wR_factor_gt 0.0903
_refine_ls_wR_factor_ref 0.0971
_reflns_number_gt 4998
_reflns_number_total 5934
_reflns_threshold_expression >2sigma(I)
_cod_data_source_file b909834h.txt
_cod_data_source_block kjc0746
_cod_depositor_comments
;
The following automatic conversions were performed:
'_symmetry_cell_setting' value 'Monoclinic' changed to 'monoclinic'
according to '/home/saulius/struct/CIF-dictionaries/cif_core.dic'
dictionary named 'cif_core.dic' version 2.4.1 from 2010-06-29.

Automatic conversion script
Id: cif_fix_enum 1527 2010-12-29 10:47:43Z saulius 
;
_cod_original_sg_symbol_H-M P21/n
_cod_database_code 7001987

loop_
_symmetry_equiv_pos_as_xyz
'x, y, z'
'-x+1/2, y+1/2, -z+1/2'
'-x, -y, -z'
'x-1/2, -y-1/2, z-1/2'

loop_
_atom_site_label
_atom_site_type_symbol
_atom_site_fract_x
_atom_site_fract_y
_atom_site_fract_z
_atom_site_U_iso_or_equiv
_atom_site_adp_type
_atom_site_occupancy
_atom_site_symmetry_multiplicity
_atom_site_calc_flag
_atom_site_refinement_flags
_atom_site_disorder_assembly
_atom_site_disorder_group
C1 C 0.5793(3) 0.10172(14) 0.30427(18) 0.0252(5) Uani 1 1 d . . .
C2 C 0.8382(3) 0.14756(16) 0.3597(2) 0.0367(7) Uani 1 1 d . . .
H2A H 0.8841 0.1930 0.3533 0.044 Uiso 1 1 calc R . .
H2B H 0.8677 0.1137 0.3197 0.044 Uiso 1 1 calc R . .
C3 C 0.8944(3) 0.12204(16) 0.4562(2) 0.0425(8) Uani 1 1 d . . .
H3A H 0.8904 0.1609 0.4973 0.051 Uiso 1 1 calc R . .
H3B H 0.9968 0.1071 0.4667 0.051 Uiso 1 1 calc R . .
C4 C 0.8017(3) 0.06008(17) 0.4750(2) 0.0425(8) Uani 1 1 d . . .
H4A H 0.7126 0.0786 0.4882 0.051 Uiso 1 1 calc R . .
H4B H 0.8574 0.0346 0.5280 0.051 Uiso 1 1 calc R . .
C5 C 0.7582(3) 0.00842(16) 0.3960(2) 0.0362(7) Uani 1 1 d . . .
H5A H 0.8435 0.0002 0.3722 0.043 Uiso 1 1 calc R . .
H5B H 0.7309 -0.0368 0.4178 0.043 Uiso 1 1 calc R . .
C6 C 0.6200(3) 0.22849(14) 0.3194(2) 0.0319(6) Uani 1 1 d . . .
C7 C 0.6556(3) 0.27038(16) 0.2527(2) 0.0367(7) Uani 1 1 d . . .
C8 C 0.6028(4) 0.34052(16) 0.2398(2) 0.0461(8) Uani 1 1 d . . .
H8 H 0.6266 0.3692 0.1960 0.055 Uiso 1 1 calc R . .
C9 C 0.5151(4) 0.36673(16) 0.2928(3) 0.0474(9) Uani 1 1 d . . .
H9 H 0.4784 0.4130 0.2833 0.057 Uiso 1 1 calc R . .
C10 C 0.4813(3) 0.32596(17) 0.3588(2) 0.0436(8) Uani 1 1 d . . .
H10 H 0.4232 0.3447 0.3943 0.052 Uiso 1 1 calc R . .
C11 C 0.5343(3) 0.25605(16) 0.3729(2) 0.0366(7) Uani 1 1 d . . .
H11 H 0.5120 0.2282 0.4179 0.044 Uiso 1 1 calc R . .
C12 C 0.7722(4) 0.28061(19) 0.1317(2) 0.0495(9) Uani 1 1 d . . .
H12A H 0.6823 0.2967 0.0906 0.074 Uiso 1 1 calc R . .
H12B H 0.8273 0.2521 0.0997 0.074 Uiso 1 1 calc R . .
H12C H 0.8306 0.3210 0.1581 0.074 Uiso 1 1 calc R . .
C13 C 0.5669(3) -0.02154(13) 0.25799(18) 0.0250(5) Uani 1 1 d . . .
C14 C 0.6165(3) -0.02798(14) 0.17949(19) 0.0288(6) Uani 1 1 d . . .
C15 C 0.5583(3) -0.08196(15) 0.1186(2) 0.0328(6) Uani 1 1 d . . .
H15 H 0.5902 -0.0864 0.0661 0.039 Uiso 1 1 calc R . .
C16 C 0.4537(3) -0.12944(14) 0.1342(2) 0.0308(6) Uani 1 1 d . . .
C17 C 0.4086(3) -0.12238(14) 0.2132(2) 0.0299(6) Uani 1 1 d . . .
H17 H 0.3387 -0.1541 0.2242 0.036 Uiso 1 1 calc R . .
C18 C 0.4644(3) -0.06940(14) 0.27695(19) 0.0269(6) Uani 1 1 d . . .
C19 C 0.7282(3) 0.02307(17) 0.1592(2) 0.0431(8) Uani 1 1 d . . .
H19A H 0.7436 0.0122 0.1010 0.065 Uiso 1 1 calc R . .
H19B H 0.8202 0.0186 0.2047 0.065 Uiso 1 1 calc R . .
H19C H 0.6920 0.0710 0.1591 0.065 Uiso 1 1 calc R . .
C20 C 0.3882(4) -0.18555(16) 0.0643(2) 0.0423(7) Uani 1 1 d . . .
H20A H 0.3092 -0.1650 0.0183 0.063 Uiso 1 1 calc R . .
H20B H 0.3502 -0.2242 0.0928 0.063 Uiso 1 1 calc R . .
H20C H 0.4635 -0.2030 0.0374 0.063 Uiso 1 1 calc R . .
C21 C 0.4133(3) -0.06579(16) 0.3623(2) 0.0356(7) Uani 1 1 d . . .
H21A H 0.4838 -0.0897 0.4101 0.053 Uiso 1 1 calc R . .
H21B H 0.3185 -0.0886 0.3527 0.053 Uiso 1 1 calc R . .
H21C H 0.4051 -0.0168 0.3786 0.053 Uiso 1 1 calc R . .
C22 C 0.3874(3) 0.16476(15) 0.13252(19) 0.0316(6) Uani 1 1 d . . .
H22 H 0.4849 0.1745 0.1633 0.038 Uiso 1 1 calc R . .
C23 C 0.3481(3) 0.09357(15) 0.11625(18) 0.0277(6) Uani 1 1 d . . .
H23 H 0.4196 0.0593 0.1401 0.033 Uiso 1 1 calc R . .
C24 C 0.1968(3) 0.06759(15) 0.06230(19) 0.0320(6) Uani 1 1 d . . .
H24A H 0.1541 0.1029 0.0167 0.038 Uiso 1 1 calc R . .
H24B H 0.2092 0.0238 0.0314 0.038 Uiso 1 1 calc R . .
C25 C 0.0908(3) 0.05424(19) 0.1201(2) 0.0463(8) Uani 1 1 d . . .
H25A H 0.0992 0.0048 0.1393 0.056 Uiso 1 1 calc R . .
H25B H -0.0096 0.0618 0.0836 0.056 Uiso 1 1 calc R . .
C26 C 0.1175(3) 0.10143(17) 0.2029(2) 0.0354(7) Uani 1 1 d . . .
H26 H 0.1186 0.0793 0.2574 0.042 Uiso 1 1 calc R . .
C27 C 0.1399(3) 0.17283(17) 0.2052(2) 0.0360(7) Uani 1 1 d . . .
H27 H 0.1607 0.1959 0.2609 0.043 Uiso 1 1 calc R . .
C28 C 0.1325(4) 0.21677(17) 0.1213(2) 0.0451(8) Uani 1 1 d . . .
H28A H 0.0892 0.2628 0.1277 0.054 Uiso 1 1 calc R . .
H28B H 0.0685 0.1930 0.0694 0.054 Uiso 1 1 calc R . .
C29 C 0.2844(3) 0.22783(16) 0.1043(2) 0.0461(9) Uani 1 1 d . . .
H29A H 0.2723 0.2368 0.0404 0.055 Uiso 1 1 calc R . .
H29B H 0.3299 0.2697 0.1372 0.055 Uiso 1 1 calc R . .
N1 N 0.6745(2) 0.15597(12) 0.33178(17) 0.0304(5) Uani 1 1 d . . .
N2 N 0.6327(2) 0.03427(11) 0.32130(16) 0.0267(5) Uani 1 1 d . . .
O1 O 0.7373(2) 0.23894(11) 0.20148(16) 0.0412(5) Uani 1 1 d . . .
Cl1 Cl 0.32472(9) 0.11526(4) 0.40426(5) 0.03624(17) Uani 1 1 d . . .
Rh1 Rh 0.356987(19) 0.119565(10) 0.252199(13) 0.02077(8) Uani 1 1 d . . .

loop_
_atom_site_aniso_label
_atom_site_aniso_U_11
_atom_site_aniso_U_22
_atom_site_aniso_U_33
_atom_site_aniso_U_23
_atom_site_aniso_U_13
_atom_site_aniso_U_12
C1 0.0204(12) 0.0347(14) 0.0198(14) -0.0062(11) 0.0041(10) 0.0035(10)
C2 0.0179(12) 0.0398(16) 0.048(2) -0.0133(14) 0.0003(12) 0.0006(11)
C3 0.0269(14) 0.0469(18) 0.045(2) -0.0210(14) -0.0057(13) 0.0104(12)
C4 0.0354(16) 0.0525(19) 0.0334(18) -0.0068(14) -0.0023(13) 0.0134(14)
C5 0.0287(13) 0.0399(16) 0.0340(17) -0.0044(13) -0.0025(12) 0.0080(12)
C6 0.0217(12) 0.0322(14) 0.0363(17) -0.0121(12) -0.0025(11) 0.0010(10)
C7 0.0289(14) 0.0342(15) 0.044(2) -0.0147(13) 0.0029(13) -0.0049(11)
C8 0.0448(17) 0.0315(16) 0.055(2) -0.0069(14) 0.0009(16) -0.0071(13)
C9 0.0408(17) 0.0309(16) 0.063(3) -0.0196(16) -0.0013(17) 0.0022(13)
C10 0.0290(14) 0.0452(18) 0.049(2) -0.0246(16) -0.0031(14) 0.0063(13)
C11 0.0249(13) 0.0417(16) 0.0374(18) -0.0160(13) -0.0030(12) 0.0004(12)
C12 0.0447(18) 0.055(2) 0.050(2) -0.0125(17) 0.0135(16) -0.0195(16)
C13 0.0206(11) 0.0289(13) 0.0233(14) -0.0021(10) 0.0016(10) 0.0050(10)
C14 0.0225(12) 0.0354(14) 0.0295(16) -0.0068(11) 0.0083(11) 0.0014(11)
C15 0.0285(13) 0.0426(16) 0.0290(16) -0.0074(12) 0.0105(12) 0.0013(12)
C16 0.0280(13) 0.0306(14) 0.0302(17) -0.0040(11) 0.0009(12) 0.0031(10)
C17 0.0263(13) 0.0304(14) 0.0307(17) 0.0034(11) 0.0030(12) -0.0002(10)
C18 0.0239(12) 0.0295(13) 0.0259(15) 0.0043(11) 0.0037(11) 0.0057(10)
C19 0.0349(15) 0.0539(19) 0.048(2) -0.0194(15) 0.0235(15) -0.0113(14)
C20 0.0491(18) 0.0401(16) 0.0346(19) -0.0085(13) 0.0053(15) -0.0052(14)
C21 0.0409(16) 0.0356(15) 0.0319(17) 0.0015(12) 0.0124(13) 0.0003(12)
C22 0.0238(12) 0.0452(16) 0.0243(15) 0.0055(12) 0.0038(11) -0.0109(11)
C23 0.0240(12) 0.0422(15) 0.0174(14) 0.0019(11) 0.0066(11) 0.0032(11)
C24 0.0314(14) 0.0351(15) 0.0276(16) -0.0040(12) 0.0042(12) -0.0045(11)
C25 0.0400(17) 0.059(2) 0.042(2) -0.0093(16) 0.0129(15) -0.0230(15)
C26 0.0176(12) 0.0580(19) 0.0309(17) -0.0024(14) 0.0069(11) -0.0079(12)
C27 0.0232(13) 0.0526(19) 0.0293(17) -0.0016(13) 0.0016(11) 0.0128(12)
C28 0.0479(18) 0.0378(17) 0.044(2) -0.0007(14) 0.0015(15) 0.0139(14)
C29 0.0482(18) 0.0343(16) 0.045(2) 0.0166(14) -0.0086(15) -0.0132(13)
N1 0.0176(10) 0.0316(12) 0.0377(14) -0.0084(10) -0.0004(9) 0.0015(9)
N2 0.0208(10) 0.0311(12) 0.0258(13) -0.0045(9) 0.0020(9) 0.0051(9)
O1 0.0384(11) 0.0380(11) 0.0494(14) -0.0101(10) 0.0154(10) -0.0065(9)
Cl1 0.0411(4) 0.0448(4) 0.0253(4) 0.0023(3) 0.0130(3) 0.0085(3)
Rh1 0.01718(11) 0.02517(12) 0.02015(13) -0.00046(7) 0.00517(8) 0.00127(7)

loop_
_atom_type_symbol
_atom_type_description
_atom_type_scat_dispersion_real
_atom_type_scat_dispersion_imag
_atom_type_scat_source
C C 0.0033 0.0016 'International Tables Vol C Tables 4.2.6.8 and 6.1.1.4'
H H 0.0000 0.0000 'International Tables Vol C Tables 4.2.6.8 and 6.1.1.4'
N N 0.0061 0.0033 'International Tables Vol C Tables 4.2.6.8 and 6.1.1.4'
O O 0.0106 0.0060 'International Tables Vol C Tables 4.2.6.8 and 6.1.1.4'
Cl Cl 0.1484 0.1585 'International Tables Vol C Tables 4.2.6.8 and 6.1.1.4'
Rh Rh -1.1178 0.9187 'International Tables Vol C Tables 4.2.6.8 and 6.1.1.4'

loop_
_geom_angle_atom_site_label_1
_geom_angle_atom_site_label_2
_geom_angle_atom_site_label_3
_geom_angle
_geom_angle_site_symmetry_1
_geom_angle_site_symmetry_3
_geom_angle_publ_flag
N1 C1 N2 117.6(2) . . ?
N1 C1 Rh1 121.30(18) . . ?
N2 C1 Rh1 120.72(18) . . ?
N1 C2 C3 112.8(3) . . ?
C2 C3 C4 110.8(2) . . ?
C3 C4 C5 112.6(3) . . ?
N2 C5 C4 113.5(2) . . ?
C11 C6 C7 120.4(3) . . ?
C11 C6 N1 120.8(3) . . ?
C7 C6 N1 118.8(3) . . ?
O1 C7 C6 116.9(3) . . ?
O1 C7 C8 123.7(3) . . ?
C6 C7 C8 119.4(3) . . ?
C9 C8 C7 119.4(3) . . ?
C10 C9 C8 121.3(3) . . ?
C9 C10 C11 119.9(3) . . ?
C6 C11 C10 119.7(3) . . ?
C18 C13 C14 121.3(2) . . ?
C18 C13 N2 121.3(2) . . ?
C14 C13 N2 117.3(2) . . ?
C15 C14 C13 118.7(2) . . ?
C15 C14 C19 119.9(3) . . ?
C13 C14 C19 121.5(2) . . ?
C16 C15 C14 121.6(3) . . ?
C17 C16 C15 118.3(3) . . ?
C17 C16 C20 121.7(3) . . ?
C15 C16 C20 119.9(3) . . ?
C16 C17 C18 122.4(3) . . ?
C17 C18 C13 117.7(3) . . ?
C17 C18 C21 119.7(2) . . ?
C13 C18 C21 122.7(2) . . ?
C23 C22 C29 125.5(2) . . ?
C23 C22 Rh1 71.36(15) . . ?
C29 C22 Rh1 110.2(2) . . ?
C22 C23 C24 124.7(2) . . ?
C22 C23 Rh1 70.19(16) . . ?
C24 C23 Rh1 113.72(18) . . ?
C25 C24 C23 113.2(2) . . ?
C24 C25 C26 113.7(2) . . ?
C27 C26 C25 126.3(3) . . ?
C27 C26 Rh1 72.60(15) . . ?
C25 C26 Rh1 108.18(19) . . ?
C26 C27 C28 122.9(3) . . ?
C26 C27 Rh1 71.58(16) . . ?
C28 C27 Rh1 111.10(19) . . ?
C27 C28 C29 112.3(2) . . ?
C22 C29 C28 113.3(2) . . ?
C1 N1 C6 119.2(2) . . ?
C1 N1 C2 123.9(2) . . ?
C6 N1 C2 116.0(2) . . ?
C1 N2 C13 118.1(2) . . ?
C1 N2 C5 128.8(2) . . ?
C13 N2 C5 113.0(2) . . ?
C7 O1 C12 117.6(3) . . ?
C1 Rh1 C22 93.09(11) . . ?
C1 Rh1 C23 97.09(10) . . ?
C22 Rh1 C23 38.45(11) . . ?
C1 Rh1 C26 161.49(12) . . ?
C22 Rh1 C26 96.73(11) . . ?
C23 Rh1 C26 81.27(11) . . ?
C1 Rh1 C27 162.42(11) . . ?
C22 Rh1 C27 81.52(11) . . ?
C23 Rh1 C27 89.09(11) . . ?
C26 Rh1 C27 35.82(11) . . ?
C1 Rh1 Cl1 89.16(8) . . ?
C22 Rh1 Cl1 158.10(8) . . ?
C23 Rh1 Cl1 162.29(8) . . ?
C26 Rh1 Cl1 87.54(9) . . ?
C27 Rh1 Cl1 89.82(9) . . ?

loop_
_geom_bond_atom_site_label_1
_geom_bond_atom_site_label_2
_geom_bond_distance
_geom_bond_site_symmetry_2
_geom_bond_publ_flag
C1 N1 1.346(3) . ?
C1 N2 1.360(3) . ?
C1 Rh1 2.051(2) . ?
C2 N1 1.487(3) . ?
C2 C3 1.511(5) . ?
C3 C4 1.521(5) . ?
C4 C5 1.521(4) . ?
C5 N2 1.492(3) . ?
C6 C11 1.383(4) . ?
C6 C7 1.395(4) . ?
C6 N1 1.448(3) . ?
C7 O1 1.362(3) . ?
C7 C8 1.401(4) . ?
C8 C9 1.383(5) . ?
C9 C10 1.368(5) . ?
C10 C11 1.398(4) . ?
C12 O1 1.427(4) . ?
C13 C18 1.396(4) . ?
C13 C14 1.400(4) . ?
C13 N2 1.451(3) . ?
C14 C15 1.388(4) . ?
C14 C19 1.506(4) . ?
C15 C16 1.388(4) . ?
C16 C17 1.385(4) . ?
C16 C20 1.514(4) . ?
C17 C18 1.396(4) . ?
C18 C21 1.503(4) . ?
C22 C23 1.390(4) . ?
C22 C29 1.515(4) . ?
C22 Rh1 2.103(3) . ?
C23 C24 1.522(4) . ?
C23 Rh1 2.118(3) . ?
C24 C25 1.509(4) . ?
C25 C26 1.513(4) . ?
C26 C27 1.355(4) . ?
C26 Rh1 2.196(3) . ?
C27 C28 1.512(5) . ?
C27 Rh1 2.208(3) . ?
C28 C29 1.522(5) . ?
Cl1 Rh1 2.4239(8) . ?
